data_7237445
loop_
_publ_author_name
'Lv, Xiu-Liang'
'Xie, Lin-Hua'
'Wang, Bin'
'Zhao, Minjian'
'Cui, Yuanjing'
'Li, Jian-Rong'

_publ_section_title
;
 Flexible metal--organic frameworks for the wavelength-based luminescence
 sensing of aqueous pH
;
_journal_issue 39
_journal_name_full 'Journal of Materials Chemistry C'
_journal_page_first 10628
_journal_paper_doi 10.1039/C8TC03036G
_journal_volume 6
_journal_year 2018
_chemical_formula_moiety '0.13(C320 H168 N8 O128 Zr24)'
_chemical_formula_sum 'C40 H21 N O16 Zr3'
_chemical_formula_weight 1045.24
_space_group_crystal_system orthorhombic
_space_group_IT_number 71
_space_group_name_Hall '-I 2 2'
_space_group_name_H-M_alt 'I m m m'
_atom_sites_solution_hydrogens mixed
_atom_sites_solution_primary dual
_audit_creation_date 2017-06-07
_audit_creation_method
;
Olex2 1.2
(compiled 2017.03.28 svn.r3405 for OlexSys, GUI svn.r5337)
;
_audit_update_record
;
2017-06-11 deposited with the CCDC.
2018-09-04 downloaded from the CCDC.
;
_cell_angle_alpha 90
_cell_angle_beta 90
_cell_angle_gamma 90
_cell_formula_units_Z 8
_cell_length_a 22.2490(6)
_cell_length_b 31.0425(8)
_cell_length_c 33.0217(7)
_cell_measurement_reflns_used 5390
_cell_measurement_temperature 100.00(10)
_cell_measurement_theta_max 73.9620
_cell_measurement_theta_min 3.5990
_cell_volume 22806.9(10)
_computing_cell_refinement
;
CrysAlisPro, Agilent Technologies,
Version 1.171.37.35 (release 13-08-2014 CrysAlis171 .NET)
(compiled Aug 13 2014,18:06:01)
;
_computing_data_collection
;
CrysAlisPro, Agilent Technologies,
Version 1.171.37.35 (release 13-08-2014 CrysAlis171 .NET)
(compiled Aug 13 2014,18:06:01)
;
_computing_data_reduction
;
CrysAlisPro, Agilent Technologies,
Version 1.171.37.35 (release 13-08-2014 CrysAlis171 .NET)
(compiled Aug 13 2014,18:06:01)
;
_computing_molecular_graphics 'Olex2 (Dolomanov et al., 2009)'
_computing_publication_material 'Olex2 (Dolomanov et al., 2009)'
_computing_structure_refinement 'ShelXL (Sheldrick, 2015)'
_computing_structure_solution 'ShelXT (Sheldrick, 2015)'
_diffrn_ambient_environment N~2~
_diffrn_ambient_temperature 100.00(10)
_diffrn_detector 'CCD plate'
_diffrn_detector_area_resol_mean 10.3376
_diffrn_detector_type AtlasS2
_diffrn_measured_fraction_theta_full 0.983
_diffrn_measured_fraction_theta_max 0.998
_diffrn_measurement_details
;
#__ type_ start__ end____ width___ exp.time_
  1 omega  -96.00   -2.00   1.0000   12.5000
omega____ theta____ kappa____ phi______ frames
    -      -41.5605  125.0000 -150.0000 94

#__ type_ start__ end____ width___ exp.time_
  2 omega  -49.00   33.00   1.0000   12.5000
omega____ theta____ kappa____ phi______ frames
    -      -41.5605   37.0000  150.0000 82

#__ type_ start__ end____ width___ exp.time_
  3 omega    1.00   57.00   1.0000   12.5000
omega____ theta____ kappa____ phi______ frames
    -       41.5605  -99.0000   60.0000 56

#__ type_ start__ end____ width___ exp.time_
  4 omega   28.00   54.00   1.0000   12.5000
omega____ theta____ kappa____ phi______ frames
    -       41.5605 -125.0000  150.0000 26

#__ type_ start__ end____ width___ exp.time_
  5 omega   30.00   70.00   1.0000   45.0000
omega____ theta____ kappa____ phi______ frames
    -      105.8759  -30.0000   90.0000 40

#__ type_ start__ end____ width___ exp.time_
  6 omega   34.00   95.00   1.0000   45.0000
omega____ theta____ kappa____ phi______ frames
    -      105.8759  -45.0000 -180.0000 61

#__ type_ start__ end____ width___ exp.time_
  7 omega  136.00  170.00   1.0000   45.0000
omega____ theta____ kappa____ phi______ frames
    -      105.8759  125.0000   60.0000 34

#__ type_ start__ end____ width___ exp.time_
  8 omega  142.00  176.00   1.0000   45.0000
omega____ theta____ kappa____ phi______ frames
    -      105.8759   61.0000  -30.0000 34

#__ type_ start__ end____ width___ exp.time_
  9 omega   30.00   90.00   1.0000   45.0000
omega____ theta____ kappa____ phi______ frames
    -      105.8759  -30.0000    0.0000 60

#__ type_ start__ end____ width___ exp.time_
 10 omega   79.00  134.00   1.0000   45.0000
omega____ theta____ kappa____ phi______ frames
    -      105.8759   61.0000  -30.0000 55
;
_diffrn_measurement_device 'four-circle diffractometer'
_diffrn_measurement_device_type 'SuperNova, Dual, Cu at zero, AtlasS2'
_diffrn_measurement_method '\w scans'
_diffrn_orient_matrix_UB_11 -0.0283014000
_diffrn_orient_matrix_UB_12 -0.0192357000
_diffrn_orient_matrix_UB_13 0.0385895000
_diffrn_orient_matrix_UB_21 -0.0616790000
_diffrn_orient_matrix_UB_22 0.0182277000
_diffrn_orient_matrix_UB_23 -0.0124355000
_diffrn_orient_matrix_UB_31 -0.0139730000
_diffrn_orient_matrix_UB_32 -0.0419390000
_diffrn_orient_matrix_UB_33 -0.0230523000
_diffrn_radiation_monochromator mirror
_diffrn_radiation_probe x-ray
_diffrn_radiation_type CuK\a
_diffrn_radiation_wavelength 1.54184
_diffrn_reflns_av_R_equivalents 0.0846
_diffrn_reflns_av_unetI/netI 0.0854
_diffrn_reflns_Laue_measured_fraction_full 0.983
_diffrn_reflns_Laue_measured_fraction_max 0.998
_diffrn_reflns_limit_h_max 23
_diffrn_reflns_limit_h_min -26
_diffrn_reflns_limit_k_max 36
_diffrn_reflns_limit_k_min -37
_diffrn_reflns_limit_l_max 21
_diffrn_reflns_limit_l_min -39
_diffrn_reflns_number 34915
_diffrn_reflns_point_group_measured_fraction_full 0.983
_diffrn_reflns_point_group_measured_fraction_max 0.998
_diffrn_reflns_theta_full 67.684
_diffrn_reflns_theta_max 67.072
_diffrn_reflns_theta_min 3.625
_diffrn_source 'sealed X-ray tube'
_diffrn_source_type 'SuperNova (Cu) X-ray Source'
_exptl_absorpt_coefficient_mu 2.439
_exptl_absorpt_correction_T_max 1.00000
_exptl_absorpt_correction_T_min 0.81454
_exptl_absorpt_correction_type multi-scan
_exptl_absorpt_process_details
;
CrysAlisPro, Agilent Technologies,
Version 1.171.37.35 (release 13-08-2014 CrysAlis171 .NET)
(compiled Aug 13 2014,18:06:01)
Empirical absorption correction using spherical harmonics,
 implemented in SCALE3 ABSPACK scaling algorithm.
Empirical absorption correction using spherical harmonics,
 implemented in SCALE3 ABSPACK scaling algorithm.
;
_exptl_crystal_colour 'translucent light yellow'
_exptl_crystal_density_diffrn 0.609
_exptl_crystal_description block
_exptl_crystal_F_000 4128
_exptl_crystal_size_max 0.12
_exptl_crystal_size_mid 0.08
_exptl_crystal_size_min 0.05
_refine_diff_density_max 3.779
_refine_diff_density_min -1.292
_refine_diff_density_rms 0.164
_refine_ls_extinction_method none
_refine_ls_goodness_of_fit_ref 1.002
_refine_ls_hydrogen_treatment constr
_refine_ls_matrix_type full
_refine_ls_number_parameters 286
_refine_ls_number_reflns 10851
_refine_ls_number_restraints 6
_refine_ls_restrained_S_all 1.005
_refine_ls_R_factor_all 0.1044
_refine_ls_R_factor_gt 0.0780
_refine_ls_shift/su_max 0.001
_refine_ls_shift/su_mean 0.000
_refine_ls_structure_factor_coef Fsqd
_refine_ls_weighting_details 'w=1/[\s^2^(Fo^2^)+(0.1610P)^2^] where P=(Fo^2^+2Fc^2^)/3'
_refine_ls_weighting_scheme calc
_refine_ls_wR_factor_gt 0.2297
_refine_ls_wR_factor_ref 0.2549
_reflns_Friedel_coverage 0.000
_reflns_number_gt 6827
_reflns_number_total 10851
_reflns_threshold_expression 'I > 2\s(I)'
_cod_data_source_file c8tc03036g4.cif
_cod_data_source_block 3
_cod_database_code 7237445
_shelxl_version_number 2014-1
_chemical_oxdiff_formula 'Zr C O N H'
_shelx_space_group_comment
;
The symmetry employed for this shelxl refinement is uniquely defined
by the following loop, which should always be used as a source of
symmetry information in preference to the above space-group names.
They are only intended as comments.
;
_reflns_odcompleteness_completeness 99.80
_reflns_odcompleteness_iscentric 1
_reflns_odcompleteness_theta 66.97
_olex2_refinement_description
;
1. Fixed Uiso
 At 1.2 times of:
  All C(H) groups, All N(H) groups
2. Uiso/Uaniso restraints and constraints
Uanis(O8) \\sim Ueq: with sigma of 0.005 and sigma for terminal atoms of 0.002
3.a Riding coordinates:
 N1(H1)
3.b Aromatic/amide H refined with riding coordinates:
 C7(H7), C4(H4), C16(H16), C3(H3), C6(H6), C20(H20), C12(H12), C17(H17),
 C10(H10), C19(H19)
;
_olex2_submission_special_instructions 'No special instructions were received'

loop_
_space_group_symop_operation_xyz
'x, y, z'
'-x, -y, z'
'-x, y, -z'
'x, -y, -z'
'x+1/2, y+1/2, z+1/2'
'-x+1/2, -y+1/2, z+1/2'
'-x+1/2, y+1/2, -z+1/2'
'x+1/2, -y+1/2, -z+1/2'
'-x, -y, -z'
'x, y, -z'
'x, -y, z'
'-x, y, z'
'-x+1/2, -y+1/2, -z+1/2'
'x+1/2, y+1/2, -z+1/2'
'x+1/2, -y+1/2, z+1/2'
'-x+1/2, y+1/2, z+1/2'

loop_
_atom_site_label
_atom_site_type_symbol
_atom_site_fract_x
_atom_site_fract_y
_atom_site_fract_z
_atom_site_U_iso_or_equiv
_atom_site_adp_type
_atom_site_occupancy
_atom_site_site_symmetry_order
_atom_site_calc_flag
_atom_site_refinement_flags_posn
_atom_site_refinement_flags_adp
_atom_site_refinement_flags_occupancy
Zr1 Zr 0.5000 0.29344(2) 0.42539(2) 0.01924(19) Uani 1 2 d S T P
Zr2 Zr 0.57937(3) 0.35023(2) 0.5000 0.0242(2) Uani 1 2 d S T P
Zr3 Zr 0.57815(4) 0.23666(3) 0.5000 0.0345(2) Uani 1 2 d S T P
O1 O 0.43942(19) 0.33546(13) 0.39172(11) 0.0254(9) Uani 1 1 d . . .
O2 O 0.3884(3) 0.37372(18) 0.43831(13) 0.0493(14) Uani 1 1 d . . .
O4 O 0.5692(4) 0.4207(2) 0.5000 0.056(2) Uani 1 2 d S T P
O3 O 0.5000 0.3495(3) 0.4636(2) 0.062(3) Uani 1 2 d S T P
O6 O 0.5793(3) 0.29368(16) 0.46349(16) 0.0590(18) Uani 1 1 d . . .
O8 O 0.5454(4) 0.1659(2) 0.5000 0.0517(19) Uani 1 2 d S TU P
O9 O 0.6772(4) 0.2430(4) 0.5000 0.074(3) Uani 1 2 d S T P
O7 O 0.5000 0.2381(3) 0.4631(3) 0.077(3) Uani 1 2 d S T P
N1 N 0.2513(4) 0.5000 0.2873(2) 0.0349(18) Uani 1 2 d S T P
H1 H 0.2436 0.5000 0.3128 0.042 Uiso 1 2 d RS T P
O5 O 0.6766(4) 0.3449(4) 0.5000 0.083(3) Uani 1 2 d S T P
C2 C 0.3590(3) 0.3778(2) 0.36996(18) 0.0349(15) Uani 1 1 d . . .
C7 C 0.3126(3) 0.4066(2) 0.3776(2) 0.0380(16) Uani 1 1 d . . .
H7 H 0.3062 0.4161 0.4040 0.046 Uiso 1 1 calc R . .
C1 C 0.3987(3) 0.3612(2) 0.40279(17) 0.0319(14) Uani 1 1 d . . .
C5 C 0.2831(4) 0.4059(2) 0.30729(19) 0.0371(16) Uani 1 1 d . . .
C4 C 0.3287(4) 0.3768(2) 0.29952(19) 0.0420(18) Uani 1 1 d . . .
H4 H 0.3337 0.3663 0.2734 0.050 Uiso 1 1 calc R . .
C16 C 0.1368(4) 0.3322(2) 0.1961(2) 0.048(2) Uani 1 1 d . . .
H16 H 0.1332 0.3263 0.2236 0.058 Uiso 1 1 calc R . .
C3 C 0.3675(4) 0.3629(2) 0.33004(19) 0.0431(18) Uani 1 1 d . . .
H3 H 0.3987 0.3441 0.3241 0.052 Uiso 1 1 calc R . .
C6 C 0.2758(3) 0.4214(2) 0.34721(18) 0.0357(15) Uani 1 1 d . . .
H6 H 0.2461 0.4416 0.3529 0.043 Uiso 1 1 calc R . .
C15 C 0.1633(4) 0.3700(2) 0.1838(2) 0.0449(19) Uani 1 1 d . . .
C13 C 0.1961(4) 0.47675(19) 0.23319(19) 0.0374(17) Uani 1 1 d . . .
C18 C 0.1216(4) 0.3109(2) 0.12647(19) 0.0425(18) Uani 1 1 d . . .
C8 C 0.2305(3) 0.4631(2) 0.26648(19) 0.0352(15) Uani 1 1 d . . .
C20 C 0.1685(4) 0.3774(2) 0.1421(2) 0.0458(19) Uani 1 1 d . . .
H20 H 0.1862 0.4029 0.1333 0.055 Uiso 1 1 calc R . .
C12 C 0.1730(4) 0.4462(2) 0.20639(19) 0.0397(18) Uani 1 1 d . . .
H12 H 0.1497 0.4548 0.1844 0.048 Uiso 1 1 calc R . .
C17 C 0.1154(4) 0.3025(3) 0.1679(2) 0.051(2) Uani 1 1 d . . .
H17 H 0.0970 0.2772 0.1766 0.061 Uiso 1 1 calc R . .
C10 C 0.2190(4) 0.3909(2) 0.2467(2) 0.0407(17) Uani 1 1 d . . .
H10 H 0.2254 0.3617 0.2514 0.049 Uiso 1 1 calc R . .
C11 C 0.1853(4) 0.4028(2) 0.2129(2) 0.0463(19) Uani 1 1 d . . .
C9 C 0.2435(4) 0.4203(2) 0.2737(2) 0.0373(16) Uani 1 1 d . . .
C19 C 0.1485(4) 0.3489(2) 0.1142(2) 0.050(2) Uani 1 1 d . . .
H19 H 0.1529 0.3549 0.0868 0.059 Uiso 1 1 calc R . .
O0AA O 0.4389(2) 0.24893(14) 0.39188(12) 0.0338(10) Uani 1 1 d . . .
O1AA O 0.6102(3) 0.21186(17) 0.55934(14) 0.0583(17) Uani 1 1 d . . .
C0AA C 0.0960(4) 0.2810(2) 0.09589(18) 0.0390(17) Uani 1 1 d . . .

loop_
_atom_site_aniso_label
_atom_site_aniso_U_11
_atom_site_aniso_U_22
_atom_site_aniso_U_33
_atom_site_aniso_U_23
_atom_site_aniso_U_13
_atom_site_aniso_U_12
Zr1 0.0262(4) 0.0193(3) 0.0121(3) -0.0008(2) 0.000 0.000
Zr2 0.0254(4) 0.0335(4) 0.0136(3) 0.000 0.000 -0.0081(3)
Zr3 0.0518(5) 0.0343(4) 0.0175(4) 0.000 0.000 0.0203(4)
O1 0.030(2) 0.029(2) 0.0165(17) -0.0007(16) -0.0044(17) 0.0007(18)
O2 0.063(3) 0.066(3) 0.019(2) 0.000(2) -0.005(2) 0.029(3)
O4 0.098(7) 0.041(4) 0.030(3) 0.000 0.000 -0.022(4)
O3 0.031(4) 0.110(7) 0.047(4) -0.059(5) 0.000 0.000
O6 0.105(5) 0.035(3) 0.036(3) 0.001(2) -0.040(3) 0.005(3)
O8 0.059(2) 0.051(2) 0.045(2) 0.000 0.000 0.0110(18)
O9 0.042(5) 0.141(9) 0.038(4) 0.000 0.000 0.042(5)
O7 0.059(5) 0.101(7) 0.072(6) 0.065(6) 0.000 0.000
N1 0.054(5) 0.019(3) 0.031(4) 0.000 -0.020(4) 0.000
O5 0.031(4) 0.162(11) 0.057(5) 0.000 0.000 -0.013(5)
C2 0.045(4) 0.036(3) 0.024(3) 0.002(3) -0.005(3) 0.012(3)
C7 0.046(4) 0.041(4) 0.027(3) -0.002(3) -0.012(3) 0.011(3)
C1 0.036(3) 0.042(4) 0.018(3) -0.001(3) -0.005(3) 0.012(3)
C5 0.058(5) 0.025(3) 0.028(3) 0.003(3) -0.018(3) 0.002(3)
C4 0.070(5) 0.033(3) 0.024(3) -0.007(3) -0.012(3) 0.018(4)
C16 0.082(6) 0.034(4) 0.028(3) -0.005(3) -0.014(4) -0.012(4)
C3 0.060(5) 0.044(4) 0.025(3) 0.000(3) -0.003(3) 0.018(4)
C6 0.049(4) 0.034(3) 0.024(3) 0.002(3) -0.007(3) 0.005(3)
C15 0.076(5) 0.025(3) 0.034(3) -0.006(3) -0.023(4) -0.004(4)
C13 0.058(4) 0.021(3) 0.032(3) 0.003(3) -0.027(3) -0.005(3)
C18 0.068(5) 0.034(3) 0.026(3) 0.002(3) -0.005(3) -0.020(4)
C8 0.054(4) 0.024(3) 0.028(3) 0.000(3) -0.015(3) 0.000(3)
C20 0.071(5) 0.029(3) 0.037(3) 0.007(3) -0.017(4) -0.015(4)
C12 0.065(5) 0.025(3) 0.029(3) 0.003(3) -0.030(3) -0.005(3)
C17 0.081(6) 0.046(4) 0.024(3) -0.005(3) -0.005(4) -0.024(4)
C10 0.065(5) 0.019(3) 0.038(3) 0.001(3) -0.017(4) -0.002(3)
C11 0.071(5) 0.029(3) 0.038(4) 0.002(3) -0.016(4) -0.005(4)
C9 0.058(5) 0.021(3) 0.033(3) -0.002(3) -0.016(3) 0.005(3)
C19 0.082(6) 0.038(4) 0.029(3) 0.000(3) -0.008(4) -0.018(4)
O0AA 0.048(3) 0.031(2) 0.022(2) -0.0071(18) -0.001(2) -0.011(2)
O1AA 0.096(5) 0.055(3) 0.025(2) 0.001(2) 0.000(3) 0.036(3)
C0AA 0.062(5) 0.041(4) 0.015(3) -0.003(3) -0.002(3) -0.017(4)

loop_
_atom_type_symbol
_atom_type_description
_atom_type_scat_dispersion_real
_atom_type_scat_dispersion_imag
_atom_type_scat_source
C C 0.0181 0.0091 'International Tables Vol C Tables 4.2.6.8 and 6.1.1.4'
H H 0.0000 0.0000 'International Tables Vol C Tables 4.2.6.8 and 6.1.1.4'
N N 0.0311 0.0180 'International Tables Vol C Tables 4.2.6.8 and 6.1.1.4'
O O 0.0492 0.0322 'International Tables Vol C Tables 4.2.6.8 and 6.1.1.4'
Zr Zr -0.1862 2.2449 'International Tables Vol C Tables 4.2.6.8 and 6.1.1.4'

loop_
_geom_angle_atom_site_label_1
_geom_angle_atom_site_label_2
_geom_angle_atom_site_label_3
_geom_angle
_geom_angle_site_symmetry_1
_geom_angle_site_symmetry_3
Zr2 Zr1 Zr2 60.48(2) 3_656 .
Zr3 Zr1 Zr2 90.503(18) . 3_656
Zr3 Zr1 Zr2 60.489(19) . .
Zr3 Zr1 Zr2 90.503(18) 3_656 .
Zr3 Zr1 Zr2 60.486(19) 3_656 3_656
Zr3 Zr1 Zr3 59.71(3) 3_656 .
O1 Zr1 Zr2 111.65(10) 12_655 3_656
O1 Zr1 Zr2 75.31(10) . 3_656
O1 Zr1 Zr2 111.65(10) . .
O1 Zr1 Zr2 75.30(10) 12_655 .
O1 Zr1 Zr3 110.73(11) . 3_656
O1 Zr1 Zr3 165.76(10) 12_655 3_656
O1 Zr1 Zr3 165.77(10) . .
O1 Zr1 Zr3 110.73(11) 12_655 .
O1 Zr1 O1 76.4(2) 12_655 .
O1 Zr1 O0AA 74.99(16) . .
O1 Zr1 O0AA 74.99(16) 12_655 12_655
O1 Zr1 O0AA 119.60(15) 12_655 .
O1 Zr1 O0AA 119.59(15) . 12_655
O3 Zr1 Zr2 34.97(12) . 3_656
O3 Zr1 Zr2 34.97(12) . .
O3 Zr1 Zr3 89.7(2) . .
O3 Zr1 Zr3 89.7(2) . 3_656
O3 Zr1 O1 79.3(2) . .
O3 Zr1 O1 79.3(2) . 12_655
O3 Zr1 O6 69.90(19) . 12_655
O3 Zr1 O6 69.90(19) . .
O3 Zr1 O0AA 142.40(13) . 12_655
O3 Zr1 O0AA 142.40(12) . .
O6 Zr1 Zr2 34.95(14) 12_655 3_656
O6 Zr1 Zr2 90.03(17) 12_655 .
O6 Zr1 Zr2 90.03(17) . 3_656
O6 Zr1 Zr2 34.95(14) . .
O6 Zr1 Zr3 35.60(14) 12_655 3_656
O6 Zr1 Zr3 89.87(17) . 3_656
O6 Zr1 Zr3 89.86(17) 12_655 .
O6 Zr1 Zr3 35.61(14) . .
O6 Zr1 O1 77.9(2) 12_655 .
O6 Zr1 O1 142.87(17) 12_655 12_655
O6 Zr1 O1 142.87(17) . .
O6 Zr1 O1 77.9(2) . 12_655
O6 Zr1 O6 109.0(4) . 12_655
O6 Zr1 O0AA 78.1(2) 12_655 .
O6 Zr1 O0AA 141.80(18) . .
O6 Zr1 O0AA 78.1(2) . 12_655
O6 Zr1 O0AA 141.80(18) 12_655 12_655
O7 Zr1 Zr2 89.7(3) . 3_656
O7 Zr1 Zr2 89.7(3) . .
O7 Zr1 Zr3 34.64(15) . .
O7 Zr1 Zr3 34.64(15) . 3_656
O7 Zr1 O1 141.60(11) . 12_655
O7 Zr1 O1 141.60(11) . .
O7 Zr1 O3 108.1(4) . .
O7 Zr1 O6 70.2(2) . 12_655
O7 Zr1 O6 70.2(2) . .
O7 Zr1 O0AA 77.9(3) . 12_655
O7 Zr1 O0AA 77.9(3) . .
O0AA Zr1 Zr2 165.09(11) 12_655 3_656
O0AA Zr1 Zr2 110.66(12) . 3_656
O0AA Zr1 Zr2 110.67(12) 12_655 .
O0AA Zr1 Zr2 165.08(11) . .
O0AA Zr1 Zr3 74.59(11) 12_655 .
O0AA Zr1 Zr3 109.90(12) . .
O0AA Zr1 Zr3 74.58(11) . 3_656
O0AA Zr1 Zr3 109.91(12) 12_655 3_656
O0AA Zr1 O0AA 75.0(2) 12_655 .
Zr1 Zr2 Zr1 89.27(2) 10_556 .
Zr1 Zr2 Zr2 59.759(12) . 3_656
Zr1 Zr2 Zr2 59.758(12) 10_556 3_656
Zr1 Zr2 Zr3 59.564(17) 10_556 .
Zr1 Zr2 Zr3 59.564(17) . .
Zr3 Zr2 Zr2 89.56(2) . 3_656
O2 Zr2 Zr1 161.30(12) 3_656 .
O2 Zr2 Zr1 72.03(12) 12_655 .
O2 Zr2 Zr1 72.03(12) 3_656 10_556
O2 Zr2 Zr1 161.30(12) 12_655 10_556
O2 Zr2 Zr2 108.34(14) 3_656 3_656
O2 Zr2 Zr2 108.34(14) 12_655 3_656
O2 Zr2 Zr3 108.81(14) 3_656 .
O2 Zr2 Zr3 108.81(14) 12_655 .
O2 Zr2 O2 126.7(2) 3_656 12_655
O4 Zr2 Zr1 116.64(15) . .
O4 Zr2 Zr1 116.64(15) . 10_556
O4 Zr2 Zr2 84.1(2) . 3_656
O4 Zr2 Zr3 173.7(2) . .
O4 Zr2 O2 73.38(17) . 12_655
O4 Zr2 O2 73.38(17) . 3_656
O3 Zr2 Zr1 35.3(2) . .
O3 Zr2 Zr1 88.5(2) 10_556 .
O3 Zr2 Zr1 35.2(2) 10_556 10_556
O3 Zr2 Zr1 88.5(2) . 10_556
O3 Zr2 Zr2 34.22(16) 10_556 3_656
O3 Zr2 Zr2 34.22(16) . 3_656
O3 Zr2 Zr3 89.1(3) . .
O3 Zr2 Zr3 89.0(3) 10_556 .
O3 Zr2 O2 140.0(2) 10_556 12_655
O3 Zr2 O2 76.2(2) . 12_655
O3 Zr2 O2 76.2(2) 10_556 3_656
O3 Zr2 O2 140.0(2) . 3_656
O3 Zr2 O4 85.7(3) . .
O3 Zr2 O4 85.7(3) 10_556 .
O3 Zr2 O3 68.4(3) . 10_556
O3 Zr2 O5 145.45(16) . .
O3 Zr2 O5 145.45(16) 10_556 .
O6 Zr2 Zr1 35.67(16) 10_556 10_556
O6 Zr2 Zr1 89.03(17) 10_556 .
O6 Zr2 Zr1 35.67(16) . .
O6 Zr2 Zr1 89.04(17) . 10_556
O6 Zr2 Zr2 89.97(19) . 3_656
O6 Zr2 Zr2 89.97(19) 10_556 3_656
O6 Zr2 Zr3 34.48(14) 10_556 .
O6 Zr2 Zr3 34.49(14) . .
O6 Zr2 O2 76.0(2) . 12_655
O6 Zr2 O2 140.3(2) 10_556 12_655
O6 Zr2 O2 76.0(2) 10_556 3_656
O6 Zr2 O2 140.3(2) . 3_656
O6 Zr2 O4 145.07(13) 10_556 .
O6 Zr2 O4 145.07(13) . .
O6 Zr2 O3 70.9(3) 10_556 10_556
O6 Zr2 O3 108.0(3) 10_556 .
O6 Zr2 O3 108.0(3) . 10_556
O6 Zr2 O3 70.9(3) . .
O6 Zr2 O6 69.0(3) 10_556 .
O6 Zr2 O5 86.4(3) 10_556 .
O6 Zr2 O5 86.4(3) . .
O5 Zr2 Zr1 117.6(2) . 10_556
O5 Zr2 Zr1 117.6(2) . .
O5 Zr2 Zr2 175.6(3) . 3_656
O5 Zr2 Zr3 86.1(3) . .
O5 Zr2 O2 73.18(19) . 12_655
O5 Zr2 O2 73.18(19) . 3_656
O5 Zr2 O4 100.3(4) . .
Zr1 Zr3 Zr1 89.72(3) 10_556 .
Zr1 Zr3 Zr2 59.946(17) 10_556 .
Zr1 Zr3 Zr2 59.948(17) . .
Zr3 Zr3 Zr1 60.145(15) 3_656 .
Zr3 Zr3 Zr1 60.145(15) 3_656 10_556
Zr3 Zr3 Zr2 90.441(19) 3_656 .
O6 Zr3 Zr1 36.10(16) 10_556 10_556
O6 Zr3 Zr1 89.20(17) 10_556 .
O6 Zr3 Zr1 89.20(17) . 10_556
O6 Zr3 Zr1 36.10(16) . .
O6 Zr3 Zr2 34.26(14) 10_556 .
O6 Zr3 Zr2 34.26(14) . .
O6 Zr3 Zr3 90.70(18) 10_556 3_656
O6 Zr3 Zr3 90.70(18) . 3_656
O6 Zr3 O6 68.5(3) 10_556 .
O6 Zr3 O8 142.01(16) 10_556 .
O6 Zr3 O8 142.01(16) . .
O6 Zr3 O9 85.1(3) . .
O6 Zr3 O9 85.1(3) 10_556 .
O6 Zr3 O1AA 141.1(2) 10_556 10_556
O6 Zr3 O1AA 77.6(2) . 10_556
O6 Zr3 O1AA 141.1(2) . .
O6 Zr3 O1AA 77.6(2) 10_556 .
O8 Zr3 Zr1 108.78(14) . 10_556
O8 Zr3 Zr1 108.78(14) . .
O8 Zr3 Zr2 162.1(2) . .
O8 Zr3 Zr3 71.6(2) . 3_656
O9 Zr3 Zr1 116.80(18) . .
O9 Zr3 Zr1 116.80(18) . 10_556
O9 Zr3 Zr2 84.4(3) . .
O9 Zr3 Zr3 174.9(3) . 3_656
O9 Zr3 O8 113.5(3) . .
O9 Zr3 O1AA 73.2(2) . 10_556
O9 Zr3 O1AA 73.2(2) . .
O7 Zr3 Zr1 89.2(3) . 10_556
O7 Zr3 Zr1 34.6(2) . .
O7 Zr3 Zr1 89.2(3) 10_556 .
O7 Zr3 Zr1 34.6(2) 10_556 10_556
O7 Zr3 Zr2 89.1(3) . .
O7 Zr3 Zr2 89.1(3) 10_556 .
O7 Zr3 Zr3 35.0(2) 10_556 3_656
O7 Zr3 Zr3 35.0(2) . 3_656
O7 Zr3 O6 70.7(3) . .
O7 Zr3 O6 70.7(3) 10_556 10_556
O7 Zr3 O6 108.4(4) 10_556 .
O7 Zr3 O6 108.4(4) . 10_556
O7 Zr3 O8 76.2(3) 10_556 .
O7 Zr3 O8 76.2(3) . .
O7 Zr3 O9 144.47(19) 10_556 .
O7 Zr3 O9 144.47(19) . .
O7 Zr3 O7 70.0(4) 10_556 .
O7 Zr3 O1AA 76.4(3) . 10_556
O7 Zr3 O1AA 76.4(3) 10_556 .
O7 Zr3 O1AA 140.8(3) . .
O7 Zr3 O1AA 140.8(3) 10_556 10_556
O1AA Zr3 Zr1 73.29(14) 10_556 .
O1AA Zr3 Zr1 73.29(14) . 10_556
O1AA Zr3 Zr1 162.98(14) . .
O1AA Zr3 Zr1 162.98(14) 10_556 10_556
O1AA Zr3 Zr2 110.12(15) 10_556 .
O1AA Zr3 Zr2 110.12(15) . .
O1AA Zr3 Zr3 108.69(18) 10_556 3_656
O1AA Zr3 Zr3 108.69(18) . 3_656
O1AA Zr3 O8 76.84(19) . .
O1AA Zr3 O8 76.84(19) 10_556 .
O1AA Zr3 O1AA 123.7(3) . 10_556
C1 O1 Zr1 132.4(4) . .
C1 O2 Zr2 132.7(4) . 3_656
Zr2 O3 Zr1 109.8(3) . .
Zr2 O3 Zr1 109.8(3) 3_656 .
Zr2 O3 Zr2 111.6(3) 3_656 .
Zr2 O6 Zr1 109.4(3) . .
Zr2 O6 Zr3 111.3(2) . .
Zr3 O6 Zr1 108.3(3) . .
Zr1 O7 Zr3 110.7(3) . 3_656
Zr1 O7 Zr3 110.7(3) . .
Zr3 O7 Zr3 110.0(4) 3_656 .
C8 N1 H1 114.3 . .
C8 N1 H1 114.3 11_565 .
C8 N1 C8 108.2(7) . 11_565
C7 C2 C1 122.1(6) . .
C7 C2 C3 118.7(6) . .
C3 C2 C1 119.3(6) . .
C2 C7 H7 119.2 . .
C6 C7 C2 121.7(6) . .
C6 C7 H7 119.2 . .
O1 C1 C2 115.7(5) . .
O2 C1 O1 126.7(6) . .
O2 C1 C2 117.7(6) . .
C4 C5 C6 118.7(6) . .
C4 C5 C9 119.6(6) . .
C6 C5 C9 121.8(6) . .
C5 C4 H4 119.3 . .
C5 C4 C3 121.4(6) . .
C3 C4 H4 119.3 . .
C15 C16 H16 119.5 . .
C15 C16 C17 120.9(7) . .
C17 C16 H16 119.5 . .
C2 C3 H3 120.2 . .
C4 C3 C2 119.5(7) . .
C4 C3 H3 120.2 . .
C7 C6 C5 120.0(7) . .
C7 C6 H6 120.0 . .
C5 C6 H6 120.0 . .
C16 C15 C20 117.8(6) . .
C16 C15 C11 122.3(6) . .
C20 C15 C11 119.9(6) . .
C8 C13 C13 107.6(3) . 11_565
C12 C13 C13 132.8(3) . 11_565
C12 C13 C8 119.5(6) . .
C17 C18 C0AA 120.7(6) . .
C19 C18 C17 119.1(6) . .
C19 C18 C0AA 120.0(6) . .
C13 C8 N1 108.3(5) . .
C9 C8 N1 128.9(6) . .
C9 C8 C13 122.6(6) . .
C15 C20 H20 118.8 . .
C19 C20 C15 122.4(7) . .
C19 C20 H20 118.8 . .
C13 C12 H12 120.4 . .
C11 C12 C13 119.2(6) . .
C11 C12 H12 120.4 . .
C16 C17 C18 119.7(7) . .
C16 C17 H17 120.1 . .
C18 C17 H17 120.1 . .
C11 C10 H10 118.3 . .
C9 C10 H10 118.3 . .
C9 C10 C11 123.4(6) . .
C12 C11 C15 120.0(6) . .
C12 C11 C10 119.1(6) . .
C10 C11 C15 121.0(6) . .
C8 C9 C5 122.9(6) . .
C8 C9 C10 116.2(6) . .
C10 C9 C5 120.9(6) . .
C18 C19 H19 120.0 . .
C20 C19 C18 120.1(7) . .
C20 C19 H19 120.0 . .
C0AA O0AA Zr1 131.6(4) 13 .
C0AA O1AA Zr3 134.4(5) 15 .
O0AA C0AA C18 118.2(5) 13 .
O1AA C0AA C18 116.3(6) 15_454 .
O1AA C0AA O0AA 125.5(6) 15_454 13

loop_
_geom_bond_atom_site_label_1
_geom_bond_atom_site_label_2
_geom_bond_distance
_geom_bond_site_symmetry_2
Zr1 Zr2 3.5065(7) .
Zr1 Zr2 3.5064(7) 3_656
Zr1 Zr3 3.4927(8) 3_656
Zr1 Zr3 3.4928(8) .
Zr1 O1 2.180(4) .
Zr1 O1 2.180(4) 12_655
Zr1 O3 2.151(7) .
Zr1 O6 2.167(5) 12_655
Zr1 O6 2.167(5) .
Zr1 O7 2.122(8) .
Zr1 O0AA 2.232(4) 12_655
Zr1 O0AA 2.232(4) .
Zr2 Zr1 3.5064(7) 10_556
Zr2 Zr2 3.5319(14) 3_656
Zr2 Zr3 3.5255(11) .
Zr2 O2 2.280(4) 3_656
Zr2 O2 2.280(4) 12_655
Zr2 O4 2.200(8) .
Zr2 O3 2.136(4) 10_556
Zr2 O3 2.136(4) .
Zr2 O6 2.129(5) 10_556
Zr2 O6 2.129(5) .
Zr2 O5 2.169(8) .
Zr3 Zr1 3.4928(8) 10_556
Zr3 Zr3 3.4773(18) 3_656
Zr3 O6 2.142(5) 10_556
Zr3 O6 2.142(5) .
Zr3 O8 2.313(8) .
Zr3 O9 2.213(9) .
Zr3 O7 2.123(5) 10_556
Zr3 O7 2.123(5) .
Zr3 O1AA 2.223(5) 10_556
Zr3 O1AA 2.223(5) .
O1 C1 1.263(8) .
O2 Zr2 2.280(4) 3_656
O2 C1 1.256(7) .
O3 Zr2 2.136(4) 3_656
O7 Zr3 2.123(5) 3_656
N1 H1 0.8600 .
N1 C8 1.415(7) 11_565
N1 C8 1.415(7) .
C2 C7 1.389(10) .
C2 C1 1.490(8) .
C2 C3 1.409(9) .
C7 H7 0.9300 .
C7 C6 1.374(9) .
C5 C4 1.382(10) .
C5 C6 1.412(9) .
C5 C9 1.487(9) .
C4 H4 0.9300 .
C4 C3 1.395(9) .
C16 H16 0.9300 .
C16 C15 1.377(10) .
C16 C17 1.394(9) .
C3 H3 0.9300 .
C6 H6 0.9300 .
C15 C20 1.398(10) .
C15 C11 1.483(9) .
C13 C13 1.443(12) 11_565
C13 C8 1.405(8) .
C13 C12 1.395(8) .
C18 C17 1.401(9) .
C18 C19 1.384(10) .
C18 C0AA 1.484(9) .
C8 C9 1.379(8) .
C20 H20 0.9300 .
C20 C19 1.353(9) .
C12 H12 0.9300 .
C12 C11 1.392(9) .
C17 H17 0.9300 .
C10 H10 0.9300 .
C10 C11 1.396(10) .
C10 C9 1.386(9) .
C19 H19 0.9300 .
O0AA C0AA 1.276(8) 13
O1AA C0AA 1.267(8) 15
C0AA O0AA 1.276(8) 13
C0AA O1AA 1.267(8) 15_454

loop_
_smtbx_masks_void_nr
_smtbx_masks_void_average_x
_smtbx_masks_void_average_y
_smtbx_masks_void_average_z
_smtbx_masks_void_volume
_smtbx_masks_void_count_electrons
1 -0.192 -0.100 -0.922 16145.7 1255.2
